data_7209866
loop_
_publ_author_name
'Ramana, C. V.'
'Goriya, Yogesh'
'Durugkar, Kulbhushan A.'
'Chatterjee, Soumitra'
'Krishnaswamy, Shobhana'
'Gonnade, Rajesh G.'

_publ_section_title
;
 Evaluation of viability of halogen&#x22EF;O2N interactions: Insight from
 crystal packing in a series of isomeric halo and nitro substituted
 triaryl compounds with modular positioning of halogen and NO2 groups
;
_journal_issue 26
_journal_name_full CrystEngComm
_journal_page_first 5283
_journal_paper_doi 10.1039/c3ce40192h
_journal_volume 15
_journal_year 2013
_chemical_formula_moiety 'C14 H9 Cl N4 O2'
_chemical_formula_sum 'C14 H9 Cl N4 O2'
_chemical_formula_weight 300.70
_chemical_melting_point 137.0(10)
_chemical_name_systematic
;
? 4-(4-Chlorophenyl)-1-(2-nitrophenyl)-1H-1,2,3-triazole

;
_space_group_IT_number 19
_symmetry_cell_setting orthorhombic
_symmetry_space_group_name_Hall 'P 2ac 2ab'
_symmetry_space_group_name_H-M 'P 21 21 21'
_atom_sites_solution_hydrogens geom
_atom_sites_solution_primary direct
_atom_sites_solution_secondary difmap
_audit_creation_method SHELXL-97
_cell_angle_alpha 90.00
_cell_angle_beta 90.00
_cell_angle_gamma 90.00
_cell_formula_units_Z 12
_cell_length_a 10.8467(15)
_cell_length_b 14.129(2)
_cell_length_c 26.790(4)
_cell_measurement_reflns_used 3760
_cell_measurement_temperature 297(2)
_cell_measurement_theta_max 19.25
_cell_measurement_theta_min 2.42
_cell_volume 4105.6(10)
_computing_cell_refinement 'SAINT (Bruker, 2003)'
_computing_data_collection 'SMART (Bruker, 2003)'
_computing_data_reduction 'SAINT (Bruker, 2003)'
_computing_molecular_graphics 'ORTEP-3 (Farrugia, 1997)'
_computing_publication_material 'SHELXTL (Bruker, 2003)'
_computing_structure_refinement 'SHELXL97 (Sheldrick, 1997)'
_computing_structure_solution 'SHELXS97 (Sheldrick, 1997)'
_diffrn_ambient_temperature 297(2)
_diffrn_measured_fraction_theta_full 0.997
_diffrn_measured_fraction_theta_max 0.997
_diffrn_measurement_device_type 'Bruker Smart APEX'
_diffrn_measurement_method 'Phi and Omega Scan'
_diffrn_radiation_monochromator graphite
_diffrn_radiation_source 'fine-focus sealed tube'
_diffrn_radiation_type MoK\a
_diffrn_radiation_wavelength 0.71073
_diffrn_reflns_av_R_equivalents 0.0466
_diffrn_reflns_av_sigmaI/netI 0.0514
_diffrn_reflns_limit_h_max 13
_diffrn_reflns_limit_h_min -13
_diffrn_reflns_limit_k_max 17
_diffrn_reflns_limit_k_min -17
_diffrn_reflns_limit_l_max 33
_diffrn_reflns_limit_l_min -32
_diffrn_reflns_number 27374
_diffrn_reflns_theta_full 25.99
_diffrn_reflns_theta_max 25.99
_diffrn_reflns_theta_min 2.81
_exptl_absorpt_coefficient_mu 0.289
_exptl_absorpt_correction_T_max 0.9580
_exptl_absorpt_correction_T_min 0.8573
_exptl_absorpt_correction_type multi-scan
_exptl_absorpt_process_details 'bruker sadabs'
_exptl_crystal_colour yellow
_exptl_crystal_density_diffrn 1.459
_exptl_crystal_density_method 'not measured'
_exptl_crystal_description needle
_exptl_crystal_F_000 1848
_exptl_crystal_size_max 0.55
_exptl_crystal_size_mid 0.31
_exptl_crystal_size_min 0.15
_refine_diff_density_max 0.155
_refine_diff_density_min -0.139
_refine_diff_density_rms 0.032
_refine_ls_abs_structure_details 'Flack H D (1983), Acta Cryst. A39, 876-881'
_refine_ls_abs_structure_Flack 0.01(5)
_refine_ls_extinction_method none
_refine_ls_goodness_of_fit_ref 1.026
_refine_ls_hydrogen_treatment constr
_refine_ls_matrix_type full
_refine_ls_number_parameters 568
_refine_ls_number_reflns 7975
_refine_ls_number_restraints 0
_refine_ls_restrained_S_all 1.026
_refine_ls_R_factor_all 0.0859
_refine_ls_R_factor_gt 0.0449
_refine_ls_shift/su_max 0.001
_refine_ls_shift/su_mean 0.000
_refine_ls_structure_factor_coef Fsqd
_refine_ls_weighting_details 'calc w=1/[\s^2^(Fo^2^)+(0.0318P)^2^+0.0000P] where P=(Fo^2^+2Fc^2^)/3'
_refine_ls_weighting_scheme calc
_refine_ls_wR_factor_gt 0.0761
_refine_ls_wR_factor_ref 0.0883
_reflns_number_gt 5193
_reflns_number_total 7975
_reflns_threshold_expression >2sigma(I)
_cod_data_source_file c3ce40192h.txt
_cod_data_source_block 2N4Cl
_cod_depositor_comments
;
The following automatic conversions were performed:

'_chemical_melting_point' value '136-138' was changed to '137.0(10)'
- the average value was taken and precision was
estimated.

'_symmetry_cell_setting' value 'Orthorhombic' changed to
'orthorhombic' according to
/home/saulius/struct/CIF-dictionaries/cif_core.dic dictionary named
'cif_core.dic' version 2.4.2 from 2011-04-26.

Automatic conversion script
Id: cif_fix_values 1891 2012-01-12 08:04:46Z andrius 
;
_cod_original_cell_volume 4105.5(10)
_cod_original_sg_symbol_H-M P212121
_cod_database_code 7209866

loop_
_symmetry_equiv_pos_as_xyz
'x, y, z'
'-x+1/2, -y, z+1/2'
'-x, y+1/2, -z+1/2'
'x+1/2, -y+1/2, -z'

loop_
_atom_site_label
_atom_site_type_symbol
_atom_site_fract_x
_atom_site_fract_y
_atom_site_fract_z
_atom_site_U_iso_or_equiv
_atom_site_adp_type
_atom_site_occupancy
_atom_site_symmetry_multiplicity
_atom_site_calc_flag
_atom_site_refinement_flags
Cl1A Cl 0.28069(9) 1.01175(5) 0.07196(3) 0.0847(3) Uani 1 1 d .
O1A O 0.2313(2) 0.37282(15) 0.08497(8) 0.0913(8) Uani 1 1 d .
O2A O 0.2558(3) 0.22366(15) 0.08192(9) 0.1000(9) Uani 1 1 d .
N1A N 0.2410(2) 0.45947(15) -0.00481(9) 0.0586(6) Uani 1 1 d .
N2A N 0.3642(3) 0.46266(16) 0.00194(11) 0.0761(8) Uani 1 1 d .
N3A N 0.3916(2) 0.54951(17) 0.01635(10) 0.0709(7) Uani 1 1 d .
N4A N 0.2257(2) 0.29783(17) 0.06307(10) 0.0634(7) Uani 1 1 d .
C1A C 0.1913(3) 0.54440(18) 0.00495(10) 0.0544(7) Uani 1 1 d .
H1A H 0.1084 0.5608 0.0028 0.065 Uiso 1 1 calc R
C2A C 0.2859(3) 0.60172(18) 0.01851(10) 0.0521(7) Uani 1 1 d .
C3A C 0.2848(3) 0.70190(18) 0.03298(9) 0.0485(7) Uani 1 1 d .
C4A C 0.3890(3) 0.74532(18) 0.05261(10) 0.0557(8) Uani 1 1 d .
H4A H 0.4605 0.7102 0.0575 0.067 Uiso 1 1 calc R
C5A C 0.3870(3) 0.8399(2) 0.06478(10) 0.0576(8) Uani 1 1 d .
H5A H 0.4575 0.8687 0.0774 0.069 Uiso 1 1 calc R
C6A C 0.2821(3) 0.89140(17) 0.05835(10) 0.0532(7) Uani 1 1 d .
C7A C 0.1762(3) 0.8498(2) 0.04053(10) 0.0600(8) Uani 1 1 d .
H7A H 0.1043 0.8850 0.0368 0.072 Uiso 1 1 calc R
C8A C 0.1783(3) 0.75505(19) 0.02826(10) 0.0570(8) Uani 1 1 d .
H8A H 0.1068 0.7263 0.0166 0.068 Uiso 1 1 calc R
C9A C 0.1789(3) 0.37457(19) -0.01852(11) 0.0567(8) Uani 1 1 d .
C10A C 0.1201(3) 0.3714(2) -0.06371(12) 0.0720(9) Uani 1 1 d .
H10A H 0.1209 0.4242 -0.0845 0.086 Uiso 1 1 calc R
C11A C 0.0597(3) 0.2904(2) -0.07855(12) 0.0808(10) Uani 1 1 d .
H11A H 0.0208 0.2884 -0.1095 0.097 Uiso 1 1 calc R
C12A C 0.0567(3) 0.2127(2) -0.04775(13) 0.0720(9) Uani 1 1 d .
H12A H 0.0151 0.1585 -0.0579 0.086 Uiso 1 1 calc R
C13A C 0.1143(3) 0.21443(19) -0.00238(12) 0.0650(9) Uani 1 1 d .
H13A H 0.1128 0.1616 0.0183 0.078 Uiso 1 1 calc R
C14A C 0.1748(3) 0.29577(19) 0.01229(10) 0.0543(7) Uani 1 1 d .
Cl1B Cl 0.89978(9) 0.35422(5) 0.06612(4) 0.0915(3) Uani 1 1 d .
O1B O 0.6730(2) 0.92653(17) 0.21959(8) 0.0863(7) Uani 1 1 d .
O2B O 0.5604(3) 1.04743(19) 0.20060(10) 0.1052(9) Uani 1 1 d .
N1B N 0.8091(2) 0.91057(14) 0.12806(8) 0.0503(6) Uani 1 1 d .
N2B N 0.6928(2) 0.89124(15) 0.11263(8) 0.0579(6) Uani 1 1 d .
N3B N 0.6909(2) 0.80228(16) 0.09938(8) 0.0543(6) Uani 1 1 d .
N4B N 0.6581(3) 1.0036(2) 0.20101(10) 0.0690(7) Uani 1 1 d .
C1B C 0.8801(3) 0.83285(18) 0.12452(9) 0.0533(7) Uani 1 1 d .
H1B H 0.9631 0.8276 0.1328 0.064 Uiso 1 1 calc R
C2B C 0.8056(3) 0.76329(17) 0.10633(9) 0.0457(7) Uani 1 1 d .
C3B C 0.8301(3) 0.66330(18) 0.09601(9) 0.0489(7) Uani 1 1 d .
C4B C 0.7369(3) 0.60447(19) 0.07921(10) 0.0586(8) Uani 1 1 d .
H4B H 0.6582 0.6289 0.0743 0.070 Uiso 1 1 calc R
C5B C 0.7594(3) 0.51001(19) 0.06970(11) 0.0650(9) Uani 1 1 d .
H5B H 0.6962 0.4712 0.0581 0.078 Uiso 1 1 calc R
C6B C 0.8740(3) 0.47372(18) 0.07726(11) 0.0594(8) Uani 1 1 d .
C7B C 0.9683(3) 0.5293(2) 0.09438(10) 0.0632(8) Uani 1 1 d .
H7B H 1.0459 0.5035 0.1002 0.076 Uiso 1 1 calc R
C8B C 0.9463(3) 0.62557(19) 0.10293(10) 0.0577(8) Uani 1 1 d .
H8B H 1.0105 0.6645 0.1134 0.069 Uiso 1 1 calc R
C9B C 0.8392(3) 1.00346(19) 0.14426(10) 0.0503(7) Uani 1 1 d .
C10B C 0.9398(3) 1.0488(2) 0.12524(11) 0.0629(8) Uani 1 1 d .
H10B H 0.9918 1.0173 0.1032 0.075 Uiso 1 1 calc R
C11B C 0.9648(3) 1.1415(2) 0.13852(12) 0.0728(9) Uani 1 1 d .
H11B H 1.0350 1.1714 0.1262 0.087 Uiso 1 1 calc R
C12B C 0.8870(4) 1.1894(2) 0.16964(13) 0.0778(10) Uani 1 1 d .
H12B H 0.9029 1.2523 0.1776 0.093 Uiso 1 1 calc R
C13B C 0.7850(3) 1.1451(2) 0.18937(11) 0.0685(9) Uani 1 1 d .
H13B H 0.7313 1.1775 0.2104 0.082 Uiso 1 1 calc R
C14B C 0.7640(3) 1.05104(19) 0.17722(11) 0.0555(7) Uani 1 1 d .
Cl1C Cl 0.44099(10) -0.06550(6) 0.33134(3) 0.0977(3) Uani 1 1 d .
O1C O 0.9009(3) 0.42231(16) 0.20292(9) 0.0917(8) Uani 1 1 d .
O2C O 1.0678(3) 0.50190(18) 0.21616(10) 0.1020(9) Uani 1 1 d .
N1C N 0.7771(2) 0.44200(15) 0.29485(8) 0.0562(6) Uani 1 1 d .
N2C N 0.8764(2) 0.39060(18) 0.30941(10) 0.0687(7) Uani 1 1 d .
N3C N 0.8370(2) 0.30486(17) 0.31887(9) 0.0637(7) Uani 1 1 d .
N4C N 0.9572(3) 0.4895(2) 0.22033(10) 0.0721(8) Uani 1 1 d .
C1C C 0.6757(3) 0.38766(19) 0.29486(10) 0.0549(7) Uani 1 1 d .
H1C H 0.5961 0.4058 0.2862 0.066 Uiso 1 1 calc R
C2C C 0.7135(3) 0.3007(2) 0.31013(10) 0.0507(7) Uani 1 1 d .
C3C C 0.6446(3) 0.2120(2) 0.31665(9) 0.0509(7) Uani 1 1 d .
C4C C 0.7058(3) 0.1287(2) 0.32887(11) 0.0641(8) Uani 1 1 d .
H4C H 0.7906 0.1300 0.3338 0.077 Uiso 1 1 calc R
C5C C 0.6434(4) 0.0443(2) 0.33376(11) 0.0711(9) Uani 1 1 d .
H5C H 0.6860 -0.0108 0.3417 0.085 Uiso 1 1 calc R
C6C C 0.5181(3) 0.0419(2) 0.32686(10) 0.0635(8) Uani 1 1 d .
C7C C 0.4546(3) 0.1228(2) 0.31527(10) 0.0689(9) Uani 1 1 d .
H7C H 0.3697 0.1210 0.3107 0.083 Uiso 1 1 calc R
C8C C 0.5182(3) 0.2073(2) 0.31037(10) 0.0638(8) Uani 1 1 d .
H8C H 0.4749 0.2621 0.3027 0.077 Uiso 1 1 calc R
C9C C 0.7944(3) 0.53843(19) 0.28040(11) 0.0560(8) Uani 1 1 d .
C10C C 0.7255(3) 0.6089(2) 0.30216(11) 0.0670(9) Uani 1 1 d .
H10C H 0.6654 0.5936 0.3256 0.080 Uiso 1 1 calc R
C11C C 0.7455(4) 0.7026(2) 0.28917(13) 0.0812(11) Uani 1 1 d .
H11C H 0.6962 0.7498 0.3027 0.097 Uiso 1 1 calc R
C12C C 0.8384(4) 0.7261(2) 0.25620(13) 0.0765(10) Uani 1 1 d .
H12C H 0.8528 0.7893 0.2484 0.092 Uiso 1 1 calc R
C13C C 0.9097(3) 0.6562(2) 0.23488(11) 0.0696(9) Uani 1 1 d .
H13C H 0.9735 0.6717 0.2131 0.083 Uiso 1 1 calc R
C14C C 0.8850(3) 0.5629(2) 0.24636(11) 0.0587(8) Uani 1 1 d .

loop_
_atom_site_aniso_label
_atom_site_aniso_U_11
_atom_site_aniso_U_22
_atom_site_aniso_U_33
_atom_site_aniso_U_23
_atom_site_aniso_U_13
_atom_site_aniso_U_12
Cl1A 0.1028(8) 0.0527(4) 0.0985(7) -0.0148(4) -0.0102(6) 0.0016(5)
O1A 0.129(2) 0.0610(13) 0.0837(16) -0.0133(12) -0.0189(15) 0.0034(15)
O2A 0.145(3) 0.0555(13) 0.0995(18) 0.0207(13) -0.0215(17) 0.0083(15)
N1A 0.0536(18) 0.0451(14) 0.0771(17) 0.0040(12) 0.0042(14) -0.0049(13)
N2A 0.058(2) 0.0488(15) 0.121(2) -0.0015(15) 0.0073(17) 0.0002(14)
N3A 0.0530(17) 0.0484(14) 0.111(2) 0.0016(14) 0.0014(15) 0.0013(14)
N4A 0.0705(19) 0.0478(14) 0.0718(18) 0.0062(14) 0.0059(14) -0.0002(14)
C1A 0.056(2) 0.0415(15) 0.0655(18) 0.0031(14) 0.0040(16) 0.0043(16)
C2A 0.050(2) 0.0461(16) 0.0598(18) 0.0090(13) 0.0008(15) 0.0018(16)
C3A 0.049(2) 0.0482(15) 0.0485(16) 0.0101(13) 0.0015(15) -0.0013(15)
C4A 0.0446(19) 0.0519(17) 0.0705(19) 0.0078(15) -0.0011(16) 0.0040(15)
C5A 0.0498(19) 0.0583(18) 0.0649(18) 0.0030(15) -0.0089(16) -0.0105(16)
C6A 0.064(2) 0.0429(15) 0.0525(17) -0.0015(13) -0.0030(16) 0.0016(16)
C7A 0.055(2) 0.0562(18) 0.0693(19) -0.0054(16) -0.0070(17) 0.0132(17)
C8A 0.0445(19) 0.0534(17) 0.073(2) 0.0014(15) -0.0093(16) 0.0002(15)
C9A 0.059(2) 0.0457(16) 0.065(2) 0.0050(15) 0.0107(16) 0.0007(15)
C10A 0.079(3) 0.066(2) 0.071(2) 0.0064(18) 0.004(2) -0.0087(19)
C11A 0.087(3) 0.082(2) 0.073(2) -0.005(2) -0.005(2) -0.011(2)
C12A 0.071(2) 0.0542(19) 0.091(3) -0.0130(19) 0.008(2) -0.0042(18)
C13A 0.075(2) 0.0404(16) 0.080(2) -0.0008(16) 0.011(2) 0.0015(16)
C14A 0.058(2) 0.0468(16) 0.0586(19) -0.0024(15) 0.0073(15) 0.0030(15)
Cl1B 0.0988(7) 0.0520(4) 0.1237(7) -0.0132(5) 0.0051(6) 0.0172(5)
O1B 0.101(2) 0.0715(15) 0.0863(16) 0.0070(13) 0.0154(14) -0.0183(15)
O2B 0.0658(18) 0.107(2) 0.143(2) -0.0233(17) 0.0188(17) 0.0090(16)
N1B 0.0471(16) 0.0417(13) 0.0621(15) -0.0050(11) -0.0079(13) -0.0008(12)
N2B 0.0515(17) 0.0501(14) 0.0721(16) -0.0086(12) -0.0134(13) 0.0011(13)
N3B 0.0521(17) 0.0462(13) 0.0646(15) -0.0067(12) -0.0079(12) 0.0007(13)
N4B 0.068(2) 0.0704(19) 0.0686(17) -0.0128(16) 0.0068(16) -0.0080(18)
C1B 0.0471(19) 0.0522(17) 0.0605(18) -0.0008(14) -0.0062(15) 0.0086(16)
C2B 0.0430(19) 0.0426(15) 0.0515(16) -0.0026(12) -0.0039(14) 0.0026(14)
C3B 0.0501(19) 0.0494(16) 0.0472(16) -0.0005(13) 0.0015(14) 0.0048(15)
C4B 0.050(2) 0.0537(17) 0.072(2) -0.0104(15) -0.0066(16) 0.0052(15)
C5B 0.066(2) 0.0528(17) 0.076(2) -0.0124(16) -0.0037(18) -0.0034(16)
C6B 0.071(2) 0.0451(16) 0.0620(19) -0.0018(14) 0.0054(18) 0.0073(17)
C7B 0.061(2) 0.064(2) 0.0640(19) 0.0019(16) 0.0039(16) 0.0188(18)
C8B 0.055(2) 0.0546(18) 0.0631(19) 0.0001(14) -0.0006(15) 0.0033(16)
C9B 0.0512(19) 0.0442(15) 0.0556(17) 0.0006(14) -0.0044(15) 0.0015(15)
C10B 0.064(2) 0.0571(18) 0.067(2) 0.0004(16) 0.0053(17) -0.0021(17)
C11B 0.070(2) 0.061(2) 0.086(2) 0.0149(19) -0.008(2) -0.0168(19)
C12B 0.103(3) 0.0473(18) 0.083(2) -0.0022(18) -0.012(2) -0.016(2)
C13B 0.087(3) 0.0532(18) 0.065(2) -0.0091(15) -0.0044(19) 0.0078(19)
C14B 0.062(2) 0.0461(16) 0.0588(18) -0.0024(14) -0.0076(16) -0.0012(16)
Cl1C 0.1181(9) 0.0822(6) 0.0929(6) 0.0081(5) 0.0044(6) -0.0355(6)
O1C 0.109(2) 0.0713(15) 0.0948(17) -0.0210(13) 0.0082(15) -0.0087(15)
O2C 0.074(2) 0.1012(19) 0.131(2) -0.0027(16) 0.0238(18) 0.0006(17)
N1C 0.0561(17) 0.0504(14) 0.0619(15) 0.0054(12) -0.0075(13) 0.0089(14)
N2C 0.0577(18) 0.0574(16) 0.0911(19) 0.0102(14) -0.0175(15) 0.0034(14)
N3C 0.0547(19) 0.0553(15) 0.0812(18) 0.0109(13) -0.0087(14) 0.0036(14)
N4C 0.083(2) 0.0628(18) 0.0703(18) 0.0003(15) 0.0070(17) 0.0023(18)
C1C 0.0430(19) 0.0574(18) 0.0642(18) 0.0044(15) -0.0040(15) 0.0028(16)
C2C 0.049(2) 0.0539(17) 0.0489(16) -0.0005(14) -0.0027(14) 0.0062(16)
C3C 0.054(2) 0.0545(18) 0.0445(16) -0.0010(13) 0.0005(14) 0.0019(15)
C4C 0.056(2) 0.0569(19) 0.079(2) 0.0080(16) -0.0027(18) 0.0035(17)
C5C 0.082(3) 0.056(2) 0.075(2) 0.0099(17) -0.0019(19) 0.0056(19)
C6C 0.075(3) 0.065(2) 0.0506(17) 0.0042(16) 0.0034(17) -0.0153(19)
C7C 0.053(2) 0.082(2) 0.072(2) 0.0068(18) -0.0044(17) -0.0078(19)
C8C 0.061(2) 0.064(2) 0.066(2) 0.0050(17) 0.0040(17) 0.0061(18)
C9C 0.058(2) 0.0498(17) 0.0599(18) 0.0027(14) -0.0098(17) -0.0005(16)
C10C 0.070(2) 0.0616(19) 0.069(2) 0.0010(17) 0.0009(18) 0.0066(18)
C11C 0.104(3) 0.055(2) 0.085(3) -0.0034(19) -0.010(2) 0.020(2)
C12C 0.101(3) 0.0502(19) 0.078(2) 0.0055(18) -0.016(2) -0.001(2)
C13C 0.077(3) 0.065(2) 0.068(2) 0.0067(17) -0.0083(18) -0.006(2)
C14C 0.066(2) 0.0537(18) 0.0563(18) 0.0003(15) -0.0081(17) 0.0012(18)

loop_
_atom_type_symbol
_atom_type_description
_atom_type_scat_dispersion_real
_atom_type_scat_dispersion_imag
_atom_type_scat_source
C C 0.0033 0.0016 'International Tables Vol C Tables 4.2.6.8 and 6.1.1.4'
H H 0.0000 0.0000 'International Tables Vol C Tables 4.2.6.8 and 6.1.1.4'
N N 0.0061 0.0033 'International Tables Vol C Tables 4.2.6.8 and 6.1.1.4'
O O 0.0106 0.0060 'International Tables Vol C Tables 4.2.6.8 and 6.1.1.4'
Cl Cl 0.1484 0.1585 'International Tables Vol C Tables 4.2.6.8 and 6.1.1.4'

loop_
_geom_angle_atom_site_label_1
_geom_angle_atom_site_label_2
_geom_angle_atom_site_label_3
_geom_angle
C1A N1A N2A 110.0(2)
C1A N1A C9A 127.9(3)
N2A N1A C9A 122.1(2)
N3A N2A N1A 107.1(2)
N2A N3A C2A 109.0(2)
O2A N4A O1A 122.8(3)
O2A N4A C14A 118.2(3)
O1A N4A C14A 119.0(2)
N1A C1A C2A 106.4(3)
N1A C1A H1A 126.8
C2A C1A H1A 126.8
C1A C2A N3A 107.5(2)
C1A C2A C3A 129.8(3)
N3A C2A C3A 122.6(3)
C8A C3A C4A 118.3(2)
C8A C3A C2A 120.4(3)
C4A C3A C2A 121.3(3)
C5A C4A C3A 120.4(3)
C5A C4A H4A 119.8
C3A C4A H4A 119.8
C6A C5A C4A 120.2(3)
C6A C5A H5A 119.9
C4A C5A H5A 119.9
C5A C6A C7A 120.9(2)
C5A C6A Cl1A 120.3(2)
C7A C6A Cl1A 118.9(2)
C6A C7A C8A 118.9(3)
C6A C7A H7A 120.5
C8A C7A H7A 120.5
C7A C8A C3A 121.3(3)
C7A C8A H8A 119.4
C3A C8A H8A 119.4
C10A C9A C14A 119.0(3)
C10A C9A N1A 118.4(3)
C14A C9A N1A 122.5(3)
C9A C10A C11A 120.3(3)
C9A C10A H10A 119.9
C11A C10A H10A 119.9
C12A C11A C10A 120.1(3)
C12A C11A H11A 119.9
C10A C11A H11A 119.9
C13A C12A C11A 120.6(3)
C13A C12A H12A 119.7
C11A C12A H12A 119.7
C12A C13A C14A 119.0(3)
C12A C13A H13A 120.5
C14A C13A H13A 120.5
C13A C14A C9A 120.9(3)
C13A C14A N4A 117.3(3)
C9A C14A N4A 121.6(3)
C1B N1B N2B 110.3(2)
C1B N1B C9B 130.1(2)
N2B N1B C9B 119.6(2)
N3B N2B N1B 106.9(2)
N2B N3B C2B 109.6(2)
O1B N4B O2B 125.0(3)
O1B N4B C14B 118.9(3)
O2B N4B C14B 116.0(3)
N1B C1B C2B 105.9(2)
N1B C1B H1B 127.0
C2B C1B H1B 127.0
C1B C2B N3B 107.3(2)
C1B C2B C3B 130.9(3)
N3B C2B C3B 121.8(2)
C8B C3B C4B 118.6(2)
C8B C3B C2B 120.9(3)
C4B C3B C2B 120.5(3)
C5B C4B C3B 120.8(3)
C5B C4B H4B 119.6
C3B C4B H4B 119.6
C6B C5B C4B 119.9(3)
C6B C5B H5B 120.1
C4B C5B H5B 120.1
C5B C6B C7B 121.1(3)
C5B C6B Cl1B 119.2(3)
C7B C6B Cl1B 119.6(3)
C6B C7B C8B 119.0(3)
C6B C7B H7B 120.5
C8B C7B H7B 120.5
C3B C8B C7B 120.6(3)
C3B C8B H8B 119.7
C7B C8B H8B 119.7
C10B C9B C14B 119.0(3)
C10B C9B N1B 120.3(3)
C14B C9B N1B 120.7(3)
C9B C10B C11B 120.4(3)
C9B C10B H10B 119.8
C11B C10B H10B 119.8
C12B C11B C10B 120.3(3)
C12B C11B H11B 119.9
C10B C11B H11B 119.9
C11B C12B C13B 120.4(3)
C11B C12B H12B 119.8
C13B C12B H12B 119.8
C12B C13B C14B 118.5(3)
C12B C13B H13B 120.7
C14B C13B H13B 120.7
C9B C14B C13B 121.4(3)
C9B C14B N4B 121.1(3)
C13B C14B N4B 117.5(3)
C1C N1C N2C 110.2(2)
C1C N1C C9C 130.8(3)
N2C N1C C9C 119.0(3)
N3C N2C N1C 107.0(2)
N2C N3C C2C 109.1(2)
O2C N4C O1C 124.7(3)
O2C N4C C14C 117.8(3)
O1C N4C C14C 117.4(3)
N1C C1C C2C 105.7(3)
N1C C1C H1C 127.2
C2C C1C H1C 127.2
C1C C2C N3C 108.0(3)
C1C C2C C3C 130.8(3)
N3C C2C C3C 121.1(3)
C8C C3C C4C 117.5(3)
C8C C3C C2C 122.1(3)
C4C C3C C2C 120.5(3)
C5C C4C C3C 121.4(3)
C5C C4C H4C 119.3
C3C C4C H4C 119.3
C6C C5C C4C 119.7(3)
C6C C5C H5C 120.2
C4C C5C H5C 120.2
C7C C6C C5C 120.5(3)
C7C C6C Cl1C 120.2(3)
C5C C6C Cl1C 119.3(3)
C6C C7C C8C 119.4(3)
C6C C7C H7C 120.3
C8C C7C H7C 120.3
C3C C8C C7C 121.6(3)
C3C C8C H8C 119.2
C7C C8C H8C 119.2
C10C C9C C14C 119.0(3)
C10C C9C N1C 120.3(3)
C14C C9C N1C 120.7(3)
C9C C10C C11C 120.0(3)
C9C C10C H10C 120.0
C11C C10C H10C 120.0
C12C C11C C10C 120.4(3)
C12C C11C H11C 119.8
C10C C11C H11C 119.8
C13C C12C C11C 120.1(3)
C13C C12C H12C 119.9
C11C C12C H12C 119.9
C12C C13C C14C 118.9(3)
C12C C13C H13C 120.6
C14C C13C H13C 120.6
C13C C14C C9C 121.6(3)
C13C C14C N4C 117.6(3)
C9C C14C N4C 120.8(3)

loop_
_geom_bond_atom_site_label_1
_geom_bond_atom_site_label_2
_geom_bond_distance
Cl1A C6A 1.739(3)
O1A N4A 1.213(3)
O2A N4A 1.208(3)
N1A C1A 1.341(3)
N1A N2A 1.349(3)
N1A C9A 1.424(3)
N2A N3A 1.320(3)
N3A C2A 1.364(3)
N4A C14A 1.469(4)
C1A C2A 1.357(4)
C1A H1A 0.9300
C2A C3A 1.468(3)
C3A C8A 1.384(4)
C3A C4A 1.389(4)
C4A C5A 1.375(3)
C4A H4A 0.9300
C5A C6A 1.361(4)
C5A H5A 0.9300
C6A C7A 1.377(4)
C7A C8A 1.378(3)
C7A H7A 0.9300
C8A H8A 0.9300
C9A C10A 1.369(4)
C9A C14A 1.387(4)
C10A C11A 1.377(4)
C10A H10A 0.9300
C11A C12A 1.374(4)
C11A H11A 0.9300
C12A C13A 1.367(4)
C12A H12A 0.9300
C13A C14A 1.380(4)
C13A H13A 0.9300
Cl1B C6B 1.737(3)
O1B N4B 1.207(3)
O2B N4B 1.228(3)
N1B C1B 1.345(3)
N1B N2B 1.356(3)
N1B C9B 1.420(3)
N2B N3B 1.306(3)
N3B C2B 1.373(3)
N4B C14B 1.475(4)
C1B C2B 1.363(3)
C1B H1B 0.9300
C2B C3B 1.464(3)
C3B C8B 1.381(4)
C3B C4B 1.384(4)
C4B C5B 1.380(3)
C4B H4B 0.9300
C5B C6B 1.360(4)
C5B H5B 0.9300
C6B C7B 1.369(4)
C7B C8B 1.400(4)
C7B H7B 0.9300
C8B H8B 0.9300
C9B C10B 1.363(4)
C9B C14B 1.377(4)
C10B C11B 1.385(4)
C10B H10B 0.9300
C11B C12B 1.366(4)
C11B H11B 0.9300
C12B C13B 1.377(4)
C12B H12B 0.9300
C13B C14B 1.387(4)
C13B H13B 0.9300
Cl1C C6C 1.737(3)
O1C N4C 1.222(3)
O2C N4C 1.217(3)
N1C C1C 1.341(3)
N1C N2C 1.357(3)
N1C C9C 1.429(3)
N2C N3C 1.309(3)
N3C C2C 1.361(4)
N4C C14C 1.475(4)
C1C C2C 1.358(4)
C1C H1C 0.9300
C2C C3C 1.470(4)
C3C C8C 1.383(4)
C3C C4C 1.390(4)
C4C C5C 1.377(4)
C4C H4C 0.9300
C5C C6C 1.373(4)
C5C H5C 0.9300
C6C C7C 1.370(4)
C7C C8C 1.384(4)
C7C H7C 0.9300
C8C H8C 0.9300
C9C C10C 1.374(4)
C9C C14C 1.384(4)
C10C C11C 1.386(4)
C10C H10C 0.9300
C11C C12C 1.380(5)
C11C H11C 0.9300
C12C C13C 1.378(4)
C12C H12C 0.9300
C13C C14C 1.380(4)
C13C H13C 0.9300

loop_
_geom_hbond_atom_site_label_D
_geom_hbond_atom_site_label_H
_geom_hbond_atom_site_label_A
_geom_hbond_distance_DH
_geom_hbond_distance_HA
_geom_hbond_distance_DA
_geom_hbond_angle_DHA
_geom_hbond_site_symmetry_A
C10C H10C O2B 0.93 2.63 3.221(4) 122.0 3_645
C1C H1C O2B 0.93 2.65 3.416(4) 140.3 3_645
C5C H5C O1A 0.93 2.71 3.530(4) 146.8 3_645
C1B H1B N3C 0.93 2.55 3.445(4) 162.8 3_755
C1B H1B N2C 0.93 2.49 3.282(4) 142.7 3_755
C12B H12B O1C 0.93 2.50 3.413(4) 168.5 1_565
C5A H5A N2B 0.93 2.74 3.629(4) 160.4 .

loop_
_geom_torsion_atom_site_label_1
_geom_torsion_atom_site_label_2
_geom_torsion_atom_site_label_3
_geom_torsion_atom_site_label_4
_geom_torsion
C1A N1A N2A N3A 0.5(3)
C9A N1A N2A N3A -177.4(2)
N1A N2A N3A C2A -0.3(3)
N2A N1A C1A C2A -0.5(3)
C9A N1A C1A C2A 177.2(3)
N1A C1A C2A N3A 0.3(3)
N1A C1A C2A C3A 179.8(3)
N2A N3A C2A C1A 0.0(3)
N2A N3A C2A C3A -179.5(2)
C1A C2A C3A C8A -8.0(4)
N3A C2A C3A C8A 171.4(3)
C1A C2A C3A C4A 170.6(3)
N3A C2A C3A C4A -9.9(4)
C8A C3A C4A C5A -2.9(4)
C2A C3A C4A C5A 178.4(2)
C3A C4A C5A C6A 1.0(4)
C4A C5A C6A C7A 1.2(4)
C4A C5A C6A Cl1A -178.1(2)
C5A C6A C7A C8A -1.3(4)
Cl1A C6A C7A C8A 178.0(2)
C6A C7A C8A C3A -0.8(4)
C4A C3A C8A C7A 2.8(4)
C2A C3A C8A C7A -178.4(3)
C1A N1A C9A C10A 66.4(4)
N2A N1A C9A C10A -116.1(3)
C1A N1A C9A C14A -112.9(3)
N2A N1A C9A C14A 64.5(4)
C14A C9A C10A C11A -1.1(5)
N1A C9A C10A C11A 179.5(3)
C9A C10A C11A C12A 0.9(5)
C10A C11A C12A C13A -0.6(5)
C11A C12A C13A C14A 0.6(5)
C12A C13A C14A C9A -0.8(4)
C12A C13A C14A N4A 174.5(3)
C10A C9A C14A C13A 1.1(4)
N1A C9A C14A C13A -179.6(3)
C10A C9A C14A N4A -174.1(3)
N1A C9A C14A N4A 5.3(4)
O2A N4A C14A C13A 28.1(4)
O1A N4A C14A C13A -149.1(3)
O2A N4A C14A C9A -156.6(3)
O1A N4A C14A C9A 26.2(4)
C1B N1B N2B N3B -0.2(3)
C9B N1B N2B N3B 179.2(2)
N1B N2B N3B C2B 0.3(3)
N2B N1B C1B C2B 0.0(3)
C9B N1B C1B C2B -179.3(3)
N1B C1B C2B N3B 0.1(3)
N1B C1B C2B C3B -178.1(3)
N2B N3B C2B C1B -0.3(3)
N2B N3B C2B C3B 178.1(2)
C1B C2B C3B C8B -2.4(5)
N3B C2B C3B C8B 179.6(2)
C1B C2B C3B C4B 177.4(3)
N3B C2B C3B C4B -0.6(4)
C8B C3B C4B C5B 0.2(4)
C2B C3B C4B C5B -179.6(3)
C3B C4B C5B C6B 0.6(5)
C4B C5B C6B C7B 0.2(5)
C4B C5B C6B Cl1B 178.9(2)
C5B C6B C7B C8B -1.6(5)
Cl1B C6B C7B C8B 179.7(2)
C4B C3B C8B C7B -1.7(4)
C2B C3B C8B C7B 178.1(2)
C6B C7B C8B C3B 2.4(4)
C1B N1B C9B C10B 49.9(4)
N2B N1B C9B C10B -129.4(3)
C1B N1B C9B C14B -133.7(3)
N2B N1B C9B C14B 47.1(4)
C14B C9B C10B C11B -0.7(4)
N1B C9B C10B C11B 175.8(2)
C9B C10B C11B C12B -2.0(5)
C10B C11B C12B C13B 2.1(5)
C11B C12B C13B C14B 0.5(5)
C10B C9B C14B C13B 3.3(4)
N1B C9B C14B C13B -173.2(3)
C10B C9B C14B N4B -176.6(3)
N1B C9B C14B N4B 7.0(4)
C12B C13B C14B C9B -3.2(5)
C12B C13B C14B N4B 176.7(3)
O1B N4B C14B C9B 47.7(4)
O2B N4B C14B C9B -133.1(3)
O1B N4B C14B C13B -132.2(3)
O2B N4B C14B C13B 47.1(4)
C1C N1C N2C N3C -0.6(3)
C9C N1C N2C N3C -177.8(2)
N1C N2C N3C C2C 0.5(3)
N2C N1C C1C C2C 0.4(3)
C9C N1C C1C C2C 177.3(3)
N1C C1C C2C N3C -0.1(3)
N1C C1C C2C C3C -178.9(3)
N2C N3C C2C C1C -0.3(3)
N2C N3C C2C C3C 178.7(2)
C1C C2C C3C C8C -4.6(5)
N3C C2C C3C C8C 176.7(3)
C1C C2C C3C C4C 174.5(3)
N3C C2C C3C C4C -4.1(4)
C8C C3C C4C C5C 1.0(4)
C2C C3C C4C C5C -178.1(3)
C3C C4C C5C C6C -0.5(5)
C4C C5C C6C C7C -0.1(5)
C4C C5C C6C Cl1C 178.1(2)
C5C C6C C7C C8C 0.2(5)
Cl1C C6C C7C C8C -178.0(2)
C4C C3C C8C C7C -0.9(4)
C2C C3C C8C C7C 178.2(2)
C6C C7C C8C C3C 0.3(4)
C1C N1C C9C C10C 56.5(4)
N2C N1C C9C C10C -126.9(3)
C1C N1C C9C C14C -127.0(3)
N2C N1C C9C C14C 49.6(4)
C14C C9C C10C C11C 1.3(5)
N1C C9C C10C C11C 177.9(3)
C9C C10C C11C C12C -3.1(5)
C10C C11C C12C C13C 1.8(5)
C11C C12C C13C C14C 1.2(5)
C12C C13C C14C C9C -3.1(5)
C12C C13C C14C N4C 175.9(3)
C10C C9C C14C C13C 1.8(4)
N1C C9C C14C C13C -174.8(3)
C10C C9C C14C N4C -177.1(3)
N1C C9C C14C N4C 6.3(4)
O2C N4C C14C C13C 43.9(4)
O1C N4C C14C C13C -133.5(3)
O2C N4C C14C C9C -137.1(3)
O1C N4C C14C C9C 45.5(4)
